data_7249566
loop_
_publ_author_name
'Shentseva, Irina A.'
'Usoltsev, Andrey N.'
'Korobeynikov, Nikita A.'
'Sokolov, Maxim N.'
'Adonin, Sergey A.'

_publ_section_title
;
 One-dimensional heterometallic Bi/Ag and Sb/Ag bromometalates(iii):
 structures, thermal stability and optical properties
;
_journal_issue 48
_journal_name_full CrystEngComm
_journal_page_first 6823
_journal_page_last 6827
_journal_paper_doi 10.1039/D4CE01083C
_journal_volume 26
_journal_year 2024
_chemical_formula_moiety 'Ag2 Br16 Sb3, Br, 3(C10 H16 N4)'
_chemical_formula_sum 'C30 H48 Ag2 Br17 N12 Sb3'
_chemical_formula_weight 2516.26
_space_group_crystal_system monoclinic
_space_group_IT_number 15
_space_group_name_Hall '-C 2yc'
_space_group_name_H-M_alt 'C 1 2/c 1'
_atom_sites_solution_hydrogens geom
_atom_sites_solution_primary dual
_audit_creation_date 2024-08-26
_audit_creation_method
;
Olex2 1.5
(compiled 2024.02.16 svn.r378c4104 for OlexSys, GUI svn.r6928)
;
_audit_update_record
;
2024-08-30 deposited with the CCDC.	2024-11-08 downloaded from the CCDC.
;
_cell_angle_alpha 90
_cell_angle_beta 104.8660(10)
_cell_angle_gamma 90
_cell_formula_units_Z 4
_cell_length_a 22.2373(7)
_cell_length_b 8.0757(2)
_cell_length_c 35.0456(9)
_cell_measurement_reflns_used 9907
_cell_measurement_temperature 150.00
_cell_measurement_theta_max 27.49
_cell_measurement_theta_min 2.41
_cell_volume 6082.9(3)
_computing_molecular_graphics 'Olex2 1.5 (Dolomanov et al., 2009)'
_computing_publication_material 'Olex2 1.5 (Dolomanov et al., 2009)'
_computing_structure_refinement 'SHELXL 2017/1 (Sheldrick, 2015)'
_computing_structure_solution 'SHELXT 2014/5 (Sheldrick, 2014)'
_diffrn_ambient_temperature 150.00
_diffrn_detector PIXEL
_diffrn_detector_area_resol_mean 7.41
_diffrn_detector_type 'Bruker PHOTON III area detector'
_diffrn_measured_fraction_theta_full 0.999
_diffrn_measured_fraction_theta_max 0.998
_diffrn_measurement_device 'three-circle diffractometer'
_diffrn_measurement_device_type 'Bruker D8 Venture diffractometer'
_diffrn_measurement_method '\w and \f scans'
_diffrn_radiation_monochromator 'Incoatec HELIOS multilayer mirrors'
_diffrn_radiation_type MoK\a
_diffrn_radiation_wavelength 0.71073
_diffrn_reflns_av_R_equivalents 0.0633
_diffrn_reflns_av_unetI/netI 0.0409
_diffrn_reflns_Laue_measured_fraction_full 0.999
_diffrn_reflns_Laue_measured_fraction_max 0.998
_diffrn_reflns_limit_h_max 28
_diffrn_reflns_limit_h_min -28
_diffrn_reflns_limit_k_max 10
_diffrn_reflns_limit_k_min -10
_diffrn_reflns_limit_l_max 44
_diffrn_reflns_limit_l_min -45
_diffrn_reflns_number 47176
_diffrn_reflns_point_group_measured_fraction_full 0.999
_diffrn_reflns_point_group_measured_fraction_max 0.998
_diffrn_reflns_theta_full 25.242
_diffrn_reflns_theta_max 27.545
_diffrn_reflns_theta_min 1.895
_diffrn_source 'Incoatec IuS3.0 microfocus X-ray tube'
_diffrn_source_current 1.4
_diffrn_source_power 0.07
_diffrn_source_voltage 50.0
_exptl_absorpt_coefficient_mu 13.151
_exptl_absorpt_correction_T_max 0.7456
_exptl_absorpt_correction_T_min 0.3550
_exptl_absorpt_correction_type multi-scan
_exptl_absorpt_process_details
;
SADABS-2016/2 (Bruker,2016/2) was used for absorption correction.
wR2(int) was 0.1598 before and 0.0668 after correction.
The Ratio of minimum to maximum transmission is 0.4761.
The \l/2 correction factor is Not present.
;
_exptl_crystal_colour yellow
_exptl_crystal_colour_primary yellow
_exptl_crystal_density_diffrn 2.748
_exptl_crystal_description plank
_exptl_crystal_F_000 4616
_exptl_crystal_size_max 0.23
_exptl_crystal_size_mid 0.15
_exptl_crystal_size_min 0.07
_refine_diff_density_max 0.933
_refine_diff_density_min -1.080
_refine_diff_density_rms 0.147
_refine_ls_extinction_method none
_refine_ls_goodness_of_fit_ref 1.022
_refine_ls_hydrogen_treatment constr
_refine_ls_matrix_type full
_refine_ls_number_parameters 291
_refine_ls_number_reflns 7025
_refine_ls_number_restraints 0
_refine_ls_restrained_S_all 1.022
_refine_ls_R_factor_all 0.0398
_refine_ls_R_factor_gt 0.0278
_refine_ls_shift/su_max 0.003
_refine_ls_shift/su_mean 0.000
_refine_ls_structure_factor_coef Fsqd
_refine_ls_weighting_details 'w=1/[\s^2^(Fo^2^)+(0.0078P)^2^+28.3623P] where P=(Fo^2^+2Fc^2^)/3'
_refine_ls_weighting_scheme calc
_refine_ls_wR_factor_gt 0.0531
_refine_ls_wR_factor_ref 0.0564
_reflns_Friedel_coverage 0.000
_reflns_number_gt 5878
_reflns_number_total 7025
_reflns_threshold_expression 'I > 2\s(I)'
_cod_data_source_file d4ce01083c2.cif
_cod_data_source_block is435
_cod_depositor_comments 'Adding full bibliography for 7249564--7249566.cif.'
_cod_database_code 7249566
_shelx_shelxl_version_number 2017/1
_shelx_space_group_comment
;
The symmetry employed for this shelxl refinement is uniquely defined
by the following loop, which should always be used as a source of
symmetry information in preference to the above space-group names.
They are only intended as comments.
;
_shelx_estimated_absorpt_t_max 0.460
_shelx_estimated_absorpt_t_min 0.152
_olex2_refinement_description
;
1. Fixed Uiso
 At 1.2 times of:
  All C(H) groups, All C(H,H) groups, All N(H) groups
2.a Secondary CH2 refined with riding coordinates:
 C11(H11A,H11B), C5(H5A,H5B), C4(H4A,H4B), C9(H9A,H9B), C10(H10A,H10B),
 C12(H12A,H12B)
2.b Aromatic/amide H refined with riding coordinates:
 N17(H17), N2(H2), N16(H16), C1(H1), C13(H13), C6(H6), C7(H7), C8(H8),
 C15(H15), C3(H3), C2(H2A), C14(H14)
;
_olex2_submission_special_instructions 'No special instructions were received'

loop_
_space_group_symop_operation_xyz
'x, y, z'
'-x, y, -z+1/2'
'x+1/2, y+1/2, z'
'-x+1/2, y+1/2, -z+1/2'
'-x, -y, -z'
'x, -y, z-1/2'
'-x+1/2, -y+1/2, -z'
'x+1/2, -y+1/2, z-1/2'

loop_
_atom_site_label
_atom_site_type_symbol
_atom_site_fract_x
_atom_site_fract_y
_atom_site_fract_z
_atom_site_U_iso_or_equiv
_atom_site_adp_type
_atom_site_occupancy
_atom_site_site_symmetry_order
_atom_site_calc_flag
_atom_site_refinement_flags_posn
_atom_site_refinement_flags_adp
_atom_site_refinement_flags_occupancy
_atom_site_disorder_assembly
_atom_site_disorder_group
Sb2 Sb 0.62460(2) 0.52509(3) 0.57366(2) 0.01528(6) Uani 1 1 d . . . . .
Sb1 Sb 0.500000 0.61817(4) 0.750000 0.01494(8) Uani 1 2 d S T P . .
Ag1 Ag 0.56197(2) 0.48108(5) 0.66451(2) 0.03497(10) Uani 1 1 d . . . . .
Br4 Br 0.55824(2) 0.74250(5) 0.61368(2) 0.02205(9) Uani 1 1 d . . . . .
Br1 Br 0.53711(2) 0.84806(5) 0.80404(2) 0.02203(10) Uani 1 1 d . . . . .
Br3 Br 0.46399(2) 0.34176(5) 0.68918(2) 0.02378(10) Uani 1 1 d . . . . .
Br6 Br 0.72061(2) 0.55322(5) 0.63533(2) 0.02319(10) Uani 1 1 d . . . . .
Br5 Br 0.58519(2) 0.25404(5) 0.61488(2) 0.02434(10) Uani 1 1 d . . . . .
Br8 Br 0.69338(2) 0.31564(6) 0.54111(2) 0.02581(10) Uani 1 1 d . . . . .
Br2 Br 0.61935(2) 0.60183(6) 0.73579(2) 0.02627(10) Uani 1 1 d . . . . .
Br7 Br 0.66730(2) 0.78337(6) 0.53956(2) 0.03533(12) Uani 1 1 d . . . . .
Br9 Br 0.500000 0.500000 0.500000 0.0488(2) Uani 1 2 d S . P . .
N1 N 0.90615(16) 0.4759(4) 0.55239(10) 0.0188(7) Uani 1 1 d . . . . .
N5 N 0.67237(17) 1.0153(4) 0.71692(10) 0.0208(8) Uani 1 1 d . . . . .
N3 N 0.84420(16) 1.0780(4) 0.60251(10) 0.0200(8) Uani 1 1 d . . . . .
N17 N 0.60028(19) 1.1177(5) 0.74019(13) 0.0372(10) Uani 1 1 d . . . . .
H17 H 0.563486 1.152810 0.741678 0.045 Uiso 1 1 calc R U . . .
N2 N 0.8309(2) 0.5308(5) 0.57898(13) 0.0387(11) Uani 1 1 d . . . . .
H2 H 0.793379 0.538249 0.582837 0.046 Uiso 1 1 calc R U . . .
N16 N 0.91687(19) 1.0264(5) 0.57343(12) 0.0337(10) Uani 1 1 d . . . . .
H16 H 0.953361 1.022709 0.568017 0.040 Uiso 1 1 calc R U . . .
C11 C 0.74198(19) 1.0784(5) 0.67440(12) 0.0200(9) Uani 1 1 d . . . . .
H11A H 0.713325 1.166212 0.660825 0.024 Uiso 1 1 calc R U . . .
H11B H 0.772068 1.129457 0.697153 0.024 Uiso 1 1 calc R U . . .
C1 C 0.8447(2) 0.4645(6) 0.54794(14) 0.0268(10) Uani 1 1 d . . . . .
H1 H 0.815811 0.416465 0.525974 0.032 Uiso 1 1 calc R U . . .
C5 C 0.9873(2) 0.5308(5) 0.51701(13) 0.0235(10) Uani 1 1 d . . . . .
H5A H 1.021771 0.540474 0.541229 0.028 Uiso 1 1 calc R U . . .
H5B H 0.968572 0.641784 0.510585 0.028 Uiso 1 1 calc R U . . .
C4 C 0.9392(2) 0.4129(5) 0.52414(13) 0.0232(9) Uani 1 1 d . . . . .
H4A H 0.908582 0.389941 0.498727 0.028 Uiso 1 1 calc R U . . .
H4B H 0.959669 0.307046 0.534170 0.028 Uiso 1 1 calc R U . . .
C13 C 0.6128(2) 1.0528(6) 0.70858(15) 0.0345(12) Uani 1 1 d . . . . .
H13 H 0.583603 1.035873 0.683843 0.041 Uiso 1 1 calc R U . . .
C6 C 0.9050(2) 1.1007(6) 0.60446(13) 0.0241(10) Uani 1 1 d . . . . .
H6 H 0.934106 1.159387 0.624465 0.029 Uiso 1 1 calc R U . . .
C7 C 0.8627(2) 0.9557(6) 0.55098(13) 0.0287(11) Uani 1 1 d . . . . .
H7 H 0.857886 0.895823 0.527048 0.034 Uiso 1 1 calc R U . . .
C9 C 0.8115(2) 1.1416(5) 0.63069(14) 0.0251(10) Uani 1 1 d . . . . .
H9A H 0.781699 1.228162 0.617675 0.030 Uiso 1 1 calc R U . . .
H9B H 0.841958 1.193722 0.653095 0.030 Uiso 1 1 calc R U . . .
C10 C 0.7768(2) 1.0085(5) 0.64625(14) 0.0305(11) Uani 1 1 d . . . . .
H10A H 0.806567 0.923442 0.660049 0.037 Uiso 1 1 calc R U . . .
H10B H 0.746918 0.954210 0.623880 0.037 Uiso 1 1 calc R U . . .
C8 C 0.8189(2) 0.9873(6) 0.56919(14) 0.0305(11) Uani 1 1 d . . . . .
H8 H 0.776692 0.952832 0.560619 0.037 Uiso 1 1 calc R U . . .
C15 C 0.6987(2) 1.0575(6) 0.75545(14) 0.0312(11) Uani 1 1 d . . . . .
H15 H 0.741065 1.044142 0.769332 0.037 Uiso 1 1 calc R U . . .
C3 C 0.9312(2) 0.5522(5) 0.58786(13) 0.0278(10) Uani 1 1 d . . . . .
H3 H 0.974068 0.576156 0.598564 0.033 Uiso 1 1 calc R U . . .
C2 C 0.8859(3) 0.5870(6) 0.60469(13) 0.0321(11) Uani 1 1 d . . . . .
H2A H 0.889998 0.639932 0.629437 0.038 Uiso 1 1 calc R U . . .
C12 C 0.7051(3) 0.9473(6) 0.68928(16) 0.0385(13) Uani 1 1 d . . . . .
H12A H 0.674518 0.897390 0.666582 0.046 Uiso 1 1 calc R U . . .
H12B H 0.733627 0.858587 0.702531 0.046 Uiso 1 1 calc R U . . .
C14 C 0.6530(2) 1.1219(7) 0.77007(16) 0.0406(13) Uani 1 1 d . . . . .
H14 H 0.656974 1.162060 0.796084 0.049 Uiso 1 1 calc R U . . .

loop_
_atom_site_aniso_label
_atom_site_aniso_U_11
_atom_site_aniso_U_22
_atom_site_aniso_U_33
_atom_site_aniso_U_23
_atom_site_aniso_U_13
_atom_site_aniso_U_12
Sb2 0.01375(13) 0.01762(13) 0.01478(13) -0.00150(10) 0.00422(11) -0.00138(10)
Sb1 0.01686(19) 0.01451(18) 0.01311(18) 0.000 0.00323(15) 0.000
Ag1 0.0459(2) 0.0365(2) 0.0260(2) -0.00100(16) 0.01539(18) -0.00169(17)
Br4 0.0222(2) 0.0219(2) 0.0233(2) 0.00019(17) 0.00808(18) 0.00222(17)
Br1 0.0277(2) 0.0200(2) 0.0162(2) -0.00287(16) 0.00164(18) 0.00022(17)
Br3 0.0254(2) 0.0240(2) 0.0233(2) -0.00154(18) 0.00882(18) -0.00403(17)
Br6 0.0246(2) 0.0220(2) 0.0195(2) -0.00513(17) -0.00073(18) 0.00130(17)
Br5 0.0291(2) 0.0223(2) 0.0226(2) -0.00150(17) 0.00854(19) -0.00746(18)
Br8 0.0204(2) 0.0294(2) 0.0278(2) -0.01194(19) 0.00631(19) -0.00073(18)
Br2 0.0219(2) 0.0338(2) 0.0228(2) -0.00213(19) 0.00510(18) -0.00323(19)
Br7 0.0338(3) 0.0300(3) 0.0385(3) 0.0126(2) 0.0026(2) -0.0120(2)
Br9 0.0493(5) 0.0192(3) 0.0935(7) -0.0137(4) 0.0467(5) -0.0048(3)
N1 0.0196(18) 0.0204(18) 0.0179(18) -0.0001(14) 0.0075(15) -0.0014(14)
N5 0.026(2) 0.0191(18) 0.0189(18) -0.0015(14) 0.0079(16) -0.0031(15)
N3 0.0189(18) 0.0242(19) 0.0172(18) -0.0005(14) 0.0047(15) 0.0011(14)
N17 0.027(2) 0.037(2) 0.056(3) 0.012(2) 0.025(2) 0.0074(18)
N2 0.034(2) 0.044(3) 0.047(3) -0.003(2) 0.028(2) 0.000(2)
N16 0.034(2) 0.036(2) 0.039(2) 0.0047(19) 0.023(2) 0.0007(18)
C11 0.020(2) 0.021(2) 0.018(2) 0.0006(17) 0.0029(18) -0.0006(17)
C1 0.022(2) 0.030(2) 0.030(3) -0.005(2) 0.009(2) -0.0088(19)
C5 0.023(2) 0.024(2) 0.025(2) 0.0001(19) 0.0082(19) -0.0029(18)
C4 0.021(2) 0.025(2) 0.028(2) -0.0045(19) 0.0140(19) -0.0041(18)
C13 0.026(3) 0.045(3) 0.029(3) 0.016(2) 0.001(2) -0.008(2)
C6 0.021(2) 0.032(2) 0.020(2) -0.0017(19) 0.0059(18) -0.0038(19)
C7 0.041(3) 0.026(2) 0.019(2) -0.0038(19) 0.007(2) -0.001(2)
C9 0.023(2) 0.026(2) 0.031(3) -0.0051(19) 0.015(2) -0.0025(18)
C10 0.048(3) 0.023(2) 0.028(3) -0.0032(19) 0.024(2) -0.005(2)
C8 0.027(3) 0.033(3) 0.027(3) -0.008(2) 0.000(2) -0.003(2)
C15 0.022(2) 0.048(3) 0.021(2) -0.010(2) 0.002(2) 0.000(2)
C3 0.032(3) 0.026(2) 0.019(2) -0.0040(19) -0.004(2) -0.001(2)
C2 0.055(3) 0.025(2) 0.017(2) -0.0039(19) 0.011(2) 0.002(2)
C12 0.062(4) 0.026(3) 0.040(3) -0.007(2) 0.037(3) -0.006(2)
C14 0.039(3) 0.049(3) 0.038(3) -0.018(3) 0.019(3) -0.009(3)

loop_
_atom_type_symbol
_atom_type_description
_atom_type_scat_dispersion_real
_atom_type_scat_dispersion_imag
_atom_type_scat_source
C C 0.0033 0.0016 'International Tables Vol C Tables 4.2.6.8 and 6.1.1.4'
H H 0.0000 0.0000 'International Tables Vol C Tables 4.2.6.8 and 6.1.1.4'
Ag Ag -0.8971 1.1015 'International Tables Vol C Tables 4.2.6.8 and 6.1.1.4'
Br Br -0.2901 2.4595 'International Tables Vol C Tables 4.2.6.8 and 6.1.1.4'
N N 0.0061 0.0033 'International Tables Vol C Tables 4.2.6.8 and 6.1.1.4'
Sb Sb -0.5866 1.5461 'International Tables Vol C Tables 4.2.6.8 and 6.1.1.4'

loop_
_geom_angle_atom_site_label_1
_geom_angle_atom_site_label_2
_geom_angle_atom_site_label_3
_geom_angle
_geom_angle_site_symmetry_1
_geom_angle_site_symmetry_3
_geom_angle_publ_flag
Br4 Sb2 Br5 87.667(14) . . ?
Br6 Sb2 Br4 87.512(15) . . ?
Br6 Sb2 Br5 86.611(15) . . ?
Br6 Sb2 Br8 88.461(15) . . ?
Br6 Sb2 Br7 89.628(17) . . ?
Br8 Sb2 Br4 175.767(17) . . ?
Br8 Sb2 Br5 90.797(16) . . ?
Br7 Sb2 Br4 91.546(17) . . ?
Br7 Sb2 Br5 176.188(18) . . ?
Br7 Sb2 Br8 89.729(18) . . ?
Br1 Sb1 Br1 90.16(2) 2_656 . ?
Br1 Sb1 Br3 176.760(15) . . ?
Br1 Sb1 Br3 176.761(15) 2_656 2_656 ?
Br1 Sb1 Br3 92.054(12) 2_656 . ?
Br1 Sb1 Br3 92.052(12) . 2_656 ?
Br1 Sb1 Br2 91.401(15) . . ?
Br1 Sb1 Br2 92.381(15) . 2_656 ?
Br1 Sb1 Br2 91.399(14) 2_656 2_656 ?
Br1 Sb1 Br2 92.379(15) 2_656 . ?
Br3 Sb1 Br3 85.840(19) . 2_656 ?
Br2 Sb1 Br3 89.935(14) 2_656 . ?
Br2 Sb1 Br3 86.143(14) 2_656 2_656 ?
Br2 Sb1 Br3 89.936(14) . 2_656 ?
Br2 Sb1 Br3 86.142(14) . . ?
Br2 Sb1 Br2 174.65(2) 2_656 . ?
Br4 Ag1 Br3 128.06(2) . . ?
Br5 Ag1 Br4 94.815(17) . . ?
Br5 Ag1 Br3 102.879(18) . . ?
Br5 Ag1 Br2 137.09(2) . . ?
Br2 Ag1 Br4 104.629(19) . . ?
Br2 Ag1 Br3 94.649(17) . . ?
Ag1 Br4 Sb2 85.028(15) . . ?
Ag1 Br3 Sb1 80.492(14) . . ?
Ag1 Br5 Sb2 86.521(15) . . ?
Ag1 Br2 Sb1 86.399(15) . . ?
C1 N1 C4 124.8(4) . . ?
C1 N1 C3 107.6(4) . . ?
C3 N1 C4 127.6(4) . . ?
C13 N5 C15 108.2(4) . . ?
C13 N5 C12 125.7(4) . . ?
C15 N5 C12 126.0(4) . . ?
C6 N3 C9 125.8(4) . . ?
C6 N3 C8 107.6(4) . . ?
C8 N3 C9 126.6(4) . . ?
C13 N17 H17 125.3 . . ?
C13 N17 C14 109.4(4) . . ?
C14 N17 H17 125.3 . . ?
C1 N2 H2 125.9 . . ?
C1 N2 C2 108.2(4) . . ?
C2 N2 H2 125.9 . . ?
C6 N16 H16 125.5 . . ?
C6 N16 C7 109.0(4) . . ?
C7 N16 H16 125.5 . . ?
H11A C11 H11B 107.9 . . ?
C10 C11 H11A 109.2 . . ?
C10 C11 H11B 109.2 . . ?
C10 C11 C12 112.2(4) . . ?
C12 C11 H11A 109.2 . . ?
C12 C11 H11B 109.2 . . ?
N1 C1 H1 125.5 . . ?
N2 C1 N1 108.9(4) . . ?
N2 C1 H1 125.5 . . ?
C5 C5 H5A 109.6 5_766 . ?
C5 C5 H5B 109.6 5_766 . ?
H5A C5 H5B 108.1 . . ?
C4 C5 C5 110.2(4) . 5_766 ?
C4 C5 H5A 109.6 . . ?
C4 C5 H5B 109.6 . . ?
N1 C4 C5 113.3(3) . . ?
N1 C4 H4A 108.9 . . ?
N1 C4 H4B 108.9 . . ?
C5 C4 H4A 108.9 . . ?
C5 C4 H4B 108.9 . . ?
H4A C4 H4B 107.7 . . ?
N5 C13 N17 108.8(4) . . ?
N5 C13 H13 125.6 . . ?
N17 C13 H13 125.6 . . ?
N3 C6 H6 126.1 . . ?
N16 C6 N3 107.8(4) . . ?
N16 C6 H6 126.1 . . ?
N16 C7 H7 126.6 . . ?
C8 C7 N16 106.8(4) . . ?
C8 C7 H7 126.6 . . ?
N3 C9 H9A 109.1 . . ?
N3 C9 H9B 109.1 . . ?
N3 C9 C10 112.6(4) . . ?
H9A C9 H9B 107.8 . . ?
C10 C9 H9A 109.1 . . ?
C10 C9 H9B 109.1 . . ?
C11 C10 H10A 109.3 . . ?
C11 C10 H10B 109.3 . . ?
C9 C10 C11 111.5(4) . . ?
C9 C10 H10A 109.3 . . ?
C9 C10 H10B 109.3 . . ?
H10A C10 H10B 108.0 . . ?
N3 C8 H8 125.6 . . ?
C7 C8 N3 108.8(4) . . ?
C7 C8 H8 125.6 . . ?
N5 C15 H15 126.4 . . ?
C14 C15 N5 107.3(4) . . ?
C14 C15 H15 126.4 . . ?
N1 C3 H3 125.6 . . ?
C2 C3 N1 108.7(4) . . ?
C2 C3 H3 125.6 . . ?
N2 C2 H2A 126.7 . . ?
C3 C2 N2 106.6(4) . . ?
C3 C2 H2A 126.7 . . ?
N5 C12 C11 111.9(4) . . ?
N5 C12 H12A 109.2 . . ?
N5 C12 H12B 109.2 . . ?
C11 C12 H12A 109.2 . . ?
C11 C12 H12B 109.2 . . ?
H12A C12 H12B 107.9 . . ?
N17 C14 H14 126.8 . . ?
C15 C14 N17 106.4(4) . . ?
C15 C14 H14 126.8 . . ?

loop_
_geom_bond_atom_site_label_1
_geom_bond_atom_site_label_2
_geom_bond_distance
_geom_bond_site_symmetry_2
_geom_bond_publ_flag
Sb2 Br4 2.8790(5) . ?
Sb2 Br6 2.6292(5) . ?
Sb2 Br5 2.8801(5) . ?
Sb2 Br8 2.7198(5) . ?
Sb2 Br7 2.6950(5) . ?
Sb1 Br1 2.6291(5) 2_656 ?
Sb1 Br1 2.6291(5) . ?
Sb1 Br3 3.0483(5) 2_656 ?
Sb1 Br3 3.0482(5) . ?
Sb1 Br2 2.8261(5) . ?
Sb1 Br2 2.8260(5) 2_656 ?
Ag1 Br4 2.7498(6) . ?
Ag1 Br3 2.7798(6) . ?
Ag1 Br5 2.6674(6) . ?
Ag1 Br2 2.6803(6) . ?
N1 C1 1.338(5) . ?
N1 C4 1.467(5) . ?
N1 C3 1.371(5) . ?
N5 C13 1.317(6) . ?
N5 C15 1.370(5) . ?
N5 C12 1.460(5) . ?
N3 C6 1.349(5) . ?
N3 C9 1.462(5) . ?
N3 C8 1.372(5) . ?
N17 H17 0.8800 . ?
N17 C13 1.318(6) . ?
N17 C14 1.357(7) . ?
N2 H2 0.8800 . ?
N2 C1 1.318(6) . ?
N2 C2 1.397(7) . ?
N16 H16 0.8800 . ?
N16 C6 1.326(6) . ?
N16 C7 1.383(6) . ?
C11 H11A 0.9900 . ?
C11 H11B 0.9900 . ?
C11 C10 1.510(6) . ?
C11 C12 1.511(6) . ?
C1 H1 0.9500 . ?
C5 C5 1.527(8) 5_766 ?
C5 H5A 0.9900 . ?
C5 H5B 0.9900 . ?
C5 C4 1.500(6) . ?
C4 H4A 0.9900 . ?
C4 H4B 0.9900 . ?
C13 H13 0.9500 . ?
C6 H6 0.9500 . ?
C7 H7 0.9500 . ?
C7 C8 1.319(6) . ?
C9 H9A 0.9900 . ?
C9 H9B 0.9900 . ?
C9 C10 1.505(6) . ?
C10 H10A 0.9900 . ?
C10 H10B 0.9900 . ?
C8 H8 0.9500 . ?
C15 H15 0.9500 . ?
C15 C14 1.354(7) . ?
C3 H3 0.9500 . ?
C3 C2 1.322(7) . ?
C2 H2A 0.9500 . ?
C12 H12A 0.9900 . ?
C12 H12B 0.9900 . ?
C14 H14 0.9500 . ?

loop_
_geom_torsion_atom_site_label_1
_geom_torsion_atom_site_label_2
_geom_torsion_atom_site_label_3
_geom_torsion_atom_site_label_4
_geom_torsion
_geom_torsion_site_symmetry_1
_geom_torsion_site_symmetry_2
_geom_torsion_site_symmetry_3
_geom_torsion_site_symmetry_4
_geom_torsion_publ_flag
N1 C3 C2 N2 0.0(5) . . . . ?
N5 C15 C14 N17 -0.2(6) . . . . ?
N3 C9 C10 C11 -178.4(4) . . . . ?
N16 C7 C8 N3 0.6(5) . . . . ?
C1 N1 C4 C5 136.8(4) . . . . ?
C1 N1 C3 C2 -0.1(5) . . . . ?
C1 N2 C2 C3 0.1(5) . . . . ?
C5 C5 C4 N1 -171.5(4) 5_766 . . . ?
C4 N1 C1 N2 178.9(4) . . . . ?
C4 N1 C3 C2 -178.7(4) . . . . ?
C13 N5 C15 C14 -0.1(6) . . . . ?
C13 N5 C12 C11 101.4(5) . . . . ?
C13 N17 C14 C15 0.3(6) . . . . ?
C6 N3 C9 C10 -127.4(5) . . . . ?
C6 N3 C8 C7 -0.3(5) . . . . ?
C6 N16 C7 C8 -0.6(5) . . . . ?
C7 N16 C6 N3 0.4(5) . . . . ?
C9 N3 C6 N16 -179.2(4) . . . . ?
C9 N3 C8 C7 178.8(4) . . . . ?
C10 C11 C12 N5 179.1(4) . . . . ?
C8 N3 C6 N16 -0.1(5) . . . . ?
C8 N3 C9 C10 53.7(6) . . . . ?
C15 N5 C13 N17 0.3(5) . . . . ?
C15 N5 C12 C11 -75.7(6) . . . . ?
C3 N1 C1 N2 0.2(5) . . . . ?
C3 N1 C4 C5 -44.8(6) . . . . ?
C2 N2 C1 N1 -0.2(5) . . . . ?
C12 N5 C13 N17 -177.3(4) . . . . ?
C12 N5 C15 C14 177.5(4) . . . . ?
C12 C11 C10 C9 178.1(4) . . . . ?
C14 N17 C13 N5 -0.4(6) . . . . ?
